data_1565787
loop_
_publ_author_name
'Tuskaev, Vladislav A.'
'Gagieva, Svetlana Ch.'
'Kurmaev, Dmitry A.'
'Zubkevich, Sergei V.'
'Dorovatovskii, Pavel V.'
'Khrustalev, Victor N.'
'Mikhaylik, Elena S.'
'Golubev, Evgenii K.'
'Buzin, Mikhail I.'
'Nikiforova, Galina G.'
'Vasil'ev, Viktor G.'
'Zvukova, Tamara M.'
'Bulychev, Boris M.'

_publ_section_title
;
 Novel alkoxo-titanium(IV) complexes with fluorinated
 2-hydroxymethylphenol derivatives as catalysts for the formation of
 ultra-high molecular weight polyethylene nascent reactor powders
;
_journal_name_full 'Inorganica Chimica Acta'
_journal_page_first 119159
_journal_paper_doi 10.1016/j.ica.2019.119159
_journal_volume 498
_journal_year 2019
_chemical_formula_moiety 'C56 H68 F16 O8 Ti2, C7 H8'
_chemical_formula_sum 'C63 H76 F16 O8 Ti2'
_chemical_formula_weight 1360.98
_space_group_crystal_system triclinic
_space_group_IT_number 2
_space_group_name_Hall '-P 1'
_space_group_name_H-M_alt 'P -1'
_atom_sites_solution_hydrogens geom
_atom_sites_solution_primary difmap
_atom_sites_solution_secondary difmap
_audit_creation_method SHELXL-2013
_cell_angle_alpha 94.80(3)
_cell_angle_beta 103.10(3)
_cell_angle_gamma 110.41(3)
_cell_formula_units_Z 1
_cell_length_a 10.948(2)
_cell_length_b 11.972(2)
_cell_length_c 13.708(3)
_cell_measurement_reflns_used 600
_cell_measurement_temperature 100(2)
_cell_measurement_theta_max 30.0
_cell_measurement_theta_min 3.3
_cell_volume 1613.8(7)
_computing_cell_refinement 'iMosflm (Battye et al., 2011)'
_computing_data_collection 'Marccd (Doyle, 2011)'
_computing_data_reduction iMosflm
_computing_molecular_graphics 'SHELXTL (Sheldrick, 2015)'
_computing_publication_material SHELXTL
_computing_structure_refinement 'SHELXL (Sheldrick, 2015)'
_computing_structure_solution 'SHELXT (Sheldrick, 2015)'
_diffrn_ambient_temperature 100(2)
_diffrn_measured_fraction_theta_full 0.989
_diffrn_measured_fraction_theta_max 0.986
_diffrn_measurement_device_type 'Rayonix SX165 CCD'
_diffrn_measurement_method '/f scan'
_diffrn_radiation_type synchrotron
_diffrn_radiation_wavelength 0.80246
_diffrn_reflns_av_R_equivalents 0.0623
_diffrn_reflns_av_unetI/netI 0.0584
_diffrn_reflns_Laue_measured_fraction_full 0.989
_diffrn_reflns_Laue_measured_fraction_max 0.986
_diffrn_reflns_limit_h_max 14
_diffrn_reflns_limit_h_min -13
_diffrn_reflns_limit_k_max 14
_diffrn_reflns_limit_k_min -15
_diffrn_reflns_limit_l_max 17
_diffrn_reflns_limit_l_min -17
_diffrn_reflns_number 25039
_diffrn_reflns_point_group_measured_fraction_full 0.989
_diffrn_reflns_point_group_measured_fraction_max 0.986
_diffrn_reflns_theta_full 28.782
_diffrn_reflns_theta_max 30.880
_diffrn_reflns_theta_min 3.276
_exptl_absorpt_coefficient_mu 0.475
_exptl_absorpt_correction_T_max 0.955
_exptl_absorpt_correction_T_min 0.876
_exptl_absorpt_correction_type multi-scan
_exptl_absorpt_process_details 'Scala (Evans, 2006)'
_exptl_crystal_colour yellow
_exptl_crystal_density_diffrn 1.400
_exptl_crystal_description prism
_exptl_crystal_F_000 706
_exptl_crystal_size_max 0.25
_exptl_crystal_size_mid 0.12
_exptl_crystal_size_min 0.08
_refine_diff_density_max 1.246
_refine_diff_density_min -0.893
_refine_diff_density_rms 0.099
_refine_ls_extinction_coef 0.0030(3)
_refine_ls_extinction_expression Fc^*^=kFc[1+0.001xFc^2^\l^3^/sin(2\q)]^-1/4^
_refine_ls_extinction_method SHELXL
_refine_ls_goodness_of_fit_ref 1.023
_refine_ls_hydrogen_treatment constr
_refine_ls_matrix_type full
_refine_ls_number_parameters 445
_refine_ls_number_reflns 6974
_refine_ls_number_restraints 15
_refine_ls_restrained_S_all 1.025
_refine_ls_R_factor_all 0.0645
_refine_ls_R_factor_gt 0.0618
_refine_ls_shift/su_max 0.001
_refine_ls_shift/su_mean 0.000
_refine_ls_structure_factor_coef Fsqd
_refine_ls_weighting_details 'w=1/[\s^2^(Fo^2^)+(0.04P)^2^+3.6P] where P=(Fo^2^+2Fc^2^)/3'
_refine_ls_weighting_scheme calc
_refine_ls_wR_factor_gt 0.1455
_refine_ls_wR_factor_ref 0.1472
_reflns_Friedel_coverage 0.000
_reflns_Friedel_fraction_full .
_reflns_Friedel_fraction_max .
_reflns_number_gt 6459
_reflns_number_total 6974
_reflns_threshold_expression 'I > 2\s(I)'
_cod_data_source_file 3f.cif
_cod_data_source_block 3e
_cod_database_code 1565787
_shelx_space_group_comment
;
The symmetry employed for this shelxl refinement is uniquely defined
by the following loop, which should always be used as a source of
symmetry information in preference to the above space-group names.
They are only intended as comments.
;
_shelx_estimated_absorpt_t_min 0.889
_shelx_estimated_absorpt_t_max 0.962
_shelxl_version_number 2013-4

loop_
_space_group_symop_operation_xyz
'x, y, z'
'-x, -y, -z'

loop_
_atom_site_label
_atom_site_type_symbol
_atom_site_fract_x
_atom_site_fract_y
_atom_site_fract_z
_atom_site_U_iso_or_equiv
_atom_site_adp_type
_atom_site_occupancy
_atom_site_site_symmetry_order
_atom_site_calc_flag
_atom_site_refinement_flags_posn
_atom_site_refinement_flags_adp
_atom_site_refinement_flags_occupancy
_atom_site_disorder_assembly
_atom_site_disorder_group
Ti1 Ti 0.50350(4) 0.44813(4) 0.88980(3) 0.01624(14) Uani 1 1 d . . . . .
F1 F 0.47460(14) 0.51668(13) 0.61846(11) 0.0225(3) Uani 1 1 d . . . . .
F2 F 0.48343(16) 0.67255(14) 0.49085(12) 0.0278(3) Uani 1 1 d . . . . .
F3 F 0.28106(18) 0.75710(14) 0.44076(11) 0.0299(4) Uani 1 1 d . . . . .
F4 F 0.06904(17) 0.68034(15) 0.52247(13) 0.0322(4) Uani 1 1 d . . . . .
F5 F 0.05091(16) 0.52275(14) 0.64462(12) 0.0282(3) Uani 1 1 d . . . . .
F6 F 0.03492(15) 0.31451(14) 0.69337(12) 0.0281(3) Uani 1 1 d . . . . .
F7 F 0.14122(18) 0.46943(15) 0.81549(12) 0.0311(4) Uani 1 1 d . . . . .
F8 F 0.17590(18) 0.30498(15) 0.82648(12) 0.0322(4) Uani 1 1 d . . . . .
O1 O 0.43016(18) 0.29419(15) 0.81283(12) 0.0198(4) Uani 1 1 d . . . . .
O2 O 0.38687(18) 0.48947(15) 0.79300(12) 0.0204(4) Uani 1 1 d . . . . .
O3 O 0.6727(2) 0.49418(18) 0.88503(15) 0.0296(4) Uani 1 1 d . . . . .
O4 O 0.47211(18) 0.39592(14) 1.01507(12) 0.0191(3) Uani 1 1 d . . . . .
C1 C 0.3600(2) 0.2483(2) 0.71333(16) 0.0169(4) Uani 1 1 d . . . . .
C2 C 0.2831(2) 0.3069(2) 0.65938(17) 0.0162(4) Uani 1 1 d . . . . .
C3 C 0.2138(2) 0.2615(2) 0.55681(17) 0.0168(4) Uani 1 1 d . . . . .
H3 H 0.1616 0.3018 0.5212 0.020 Uiso 1 1 calc R U . . .
C4 C 0.2193(2) 0.1593(2) 0.50564(17) 0.0168(4) Uani 1 1 d . . . . .
C5 C 0.2956(2) 0.1023(2) 0.56144(17) 0.0183(4) Uani 1 1 d . . . . .
H5 H 0.3002 0.0321 0.5273 0.022 Uiso 1 1 calc R U . . .
C6 C 0.3658(2) 0.1421(2) 0.66452(17) 0.0177(4) Uani 1 1 d . . . . .
C7 C 0.2729(2) 0.4207(2) 0.71235(17) 0.0175(4) Uani 1 1 d . . . . .
C8 C 0.2616(2) 0.5080(2) 0.63773(16) 0.0166(4) Uani 1 1 d . . . . .
C9 C 0.3705(2) 0.5526(2) 0.59540(17) 0.0177(4) Uani 1 1 d . . . . .
C10 C 0.3778(2) 0.6344(2) 0.52948(17) 0.0201(5) Uani 1 1 d . . . . .
C11 C 0.2751(3) 0.6771(2) 0.50378(17) 0.0214(5) Uani 1 1 d . . . . .
C12 C 0.1682(3) 0.6377(2) 0.54501(19) 0.0222(5) Uani 1 1 d . . . . .
C13 C 0.1615(2) 0.5548(2) 0.61019(18) 0.0195(5) Uani 1 1 d . . . . .
C14 C 0.1535(3) 0.3777(2) 0.76092(19) 0.0236(5) Uani 1 1 d . . . . .
C15 C 0.1488(2) 0.1113(2) 0.39152(17) 0.0196(5) Uani 1 1 d . . . . .
C16 C 0.0409(5) 0.1613(4) 0.3519(3) 0.0589(11) Uani 1 1 d . . . . .
H16A H -0.0253 0.1419 0.3917 0.088 Uiso 1 1 calc R U . . .
H16B H -0.0050 0.1249 0.2802 0.088 Uiso 1 1 calc R U . . .
H16C H 0.0834 0.2494 0.3583 0.088 Uiso 1 1 calc R U . . .
C17 C 0.2538(4) 0.1468(4) 0.3325(2) 0.0564(11) Uani 1 1 d . . . . .
H17A H 0.2937 0.2353 0.3404 0.085 Uiso 1 1 calc R U . . .
H17B H 0.2107 0.1116 0.2603 0.085 Uiso 1 1 calc R U . . .
H17C H 0.3251 0.1166 0.3587 0.085 Uiso 1 1 calc R U . . .
C18 C 0.0779(5) -0.0265(3) 0.3717(3) 0.0546(10) Uani 1 1 d . . . . .
H18A H 0.1452 -0.0628 0.3925 0.082 Uiso 1 1 calc R U . . .
H18B H 0.0319 -0.0555 0.2990 0.082 Uiso 1 1 calc R U . . .
H18C H 0.0113 -0.0496 0.4110 0.082 Uiso 1 1 calc R U . . .
C19 C 0.4424(3) 0.0712(2) 0.72200(18) 0.0220(5) Uani 1 1 d . . . . .
C20 C 0.3781(3) 0.0252(2) 0.8069(2) 0.0286(6) Uani 1 1 d . . . . .
H20A H 0.3827 0.0942 0.8535 0.043 Uiso 1 1 calc R U . . .
H20B H 0.4274 -0.0192 0.8446 0.043 Uiso 1 1 calc R U . . .
H20C H 0.2831 -0.0287 0.7769 0.043 Uiso 1 1 calc R U . . .
C21 C 0.5934(3) 0.1490(3) 0.7668(2) 0.0296(6) Uani 1 1 d . . . . .
H21A H 0.6337 0.1760 0.7118 0.044 Uiso 1 1 calc R U . . .
H21B H 0.6391 0.1010 0.8029 0.044 Uiso 1 1 calc R U . . .
H21C H 0.6040 0.2197 0.8144 0.044 Uiso 1 1 calc R U . . .
C22 C 0.4309(3) -0.0421(3) 0.6528(2) 0.0345(7) Uani 1 1 d . . . . .
H22A H 0.3352 -0.0951 0.6249 0.052 Uiso 1 1 calc R U . . .
H22B H 0.4795 -0.0856 0.6925 0.052 Uiso 1 1 calc R U . . .
H22C H 0.4706 -0.0178 0.5970 0.052 Uiso 1 1 calc R U . . .
C23 C 0.7884(3) 0.4919(4) 0.8548(2) 0.0428(8) Uani 1 1 d . . . . .
H23 H 0.8011 0.4161 0.8710 0.051 Uiso 1 1 calc R U . . .
C24 C 0.7603(4) 0.4844(4) 0.7412(2) 0.0454(8) Uani 1 1 d . . . . .
H24A H 0.6781 0.4134 0.7073 0.068 Uiso 1 1 calc R U . . .
H24B H 0.8371 0.4774 0.7195 0.068 Uiso 1 1 calc R U . . .
H24C H 0.7475 0.5578 0.7228 0.068 Uiso 1 1 calc R U . . .
C25 C 0.9115(4) 0.5950(5) 0.9135(4) 0.0663(13) Uani 1 1 d . . . . .
H25A H 0.9032 0.6708 0.8976 0.099 Uiso 1 1 calc R U . . .
H25B H 0.9906 0.5883 0.8954 0.099 Uiso 1 1 calc R U . . .
H25C H 0.9226 0.5947 0.9864 0.099 Uiso 1 1 calc R U . . .
C26 C 0.4520(3) 0.2748(2) 1.03656(19) 0.0280(6) Uani 1 1 d . . . . .
H26 H 0.3916 0.2155 0.9735 0.034 Uiso 1 1 calc R U . . .
C27 C 0.5868(4) 0.2606(3) 1.0599(2) 0.0413(8) Uani 1 1 d . . . . .
H27A H 0.6272 0.2788 1.0033 0.062 Uiso 1 1 calc R U . . .
H27B H 0.5733 0.1772 1.0690 0.062 Uiso 1 1 calc R U . . .
H27C H 0.6474 0.3167 1.1224 0.062 Uiso 1 1 calc R U . . .
C28 C 0.3826(4) 0.2490(3) 1.1205(2) 0.0374(7) Uani 1 1 d . . . . .
H28A H 0.4426 0.3023 1.1845 0.056 Uiso 1 1 calc R U . . .
H28B H 0.3620 0.1643 1.1284 0.056 Uiso 1 1 calc R U . . .
H28C H 0.2983 0.2637 1.1030 0.056 Uiso 1 1 calc R U . . .
C29 C 0.0747(12) -0.0542(13) 0.9889(11) 0.034(2) Uani 0.5 1 d D . P A -1
C30 C 0.0028(16) -0.0908(17) 1.0601(13) 0.039(2) Uani 0.5 1 d D . P A -1
H30 H 0.0189 -0.1484 1.0995 0.046 Uiso 0.5 1 calc R U P A -1
C31 C -0.0928(14) -0.0429(14) 1.0735(13) 0.045(3) Uani 0.5 1 d D . P A -1
H31 H -0.1450 -0.0708 1.1195 0.054 Uiso 0.5 1 calc R U P A -1
C32 C -0.1117(13) 0.0460(14) 1.0192(13) 0.048(3) Uani 0.5 1 d D . P A -1
H32 H -0.1755 0.0799 1.0292 0.058 Uiso 0.5 1 calc R U P A -1
C33 C -0.0368(17) 0.0852(16) 0.9501(14) 0.048(3) Uani 0.5 1 d D . P A -1
H33 H -0.0485 0.1467 0.9140 0.057 Uiso 0.5 1 calc R U P A -1
C34 C 0.0553(12) 0.0341(12) 0.9341(11) 0.042(3) Uani 0.5 1 d D . P A -1
H34 H 0.1046 0.0594 0.8858 0.051 Uiso 0.5 1 calc R U P A -1
C35 C 0.1769(7) -0.1058(7) 0.9745(5) 0.0493(17) Uani 0.5 1 d D . P A -1
H35A H 0.1826 -0.1616 1.0221 0.074 Uiso 0.5 1 calc R U P A -1
H35B H 0.2656 -0.0400 0.9874 0.074 Uiso 0.5 1 calc R U P A -1
H35C H 0.1494 -0.1496 0.9045 0.074 Uiso 0.5 1 calc R U P A -1

loop_
_atom_site_aniso_label
_atom_site_aniso_U_11
_atom_site_aniso_U_22
_atom_site_aniso_U_33
_atom_site_aniso_U_23
_atom_site_aniso_U_13
_atom_site_aniso_U_12
Ti1 0.0261(2) 0.0137(2) 0.0100(2) 0.00388(15) 0.00502(15) 0.00848(16)
F1 0.0245(7) 0.0245(7) 0.0239(7) 0.0101(6) 0.0078(6) 0.0135(6)
F2 0.0327(8) 0.0264(8) 0.0285(8) 0.0130(6) 0.0167(6) 0.0091(6)
F3 0.0520(10) 0.0215(7) 0.0220(7) 0.0142(6) 0.0114(7) 0.0180(7)
F4 0.0392(9) 0.0339(9) 0.0360(9) 0.0160(7) 0.0091(7) 0.0274(7)
F5 0.0294(8) 0.0309(8) 0.0352(8) 0.0147(7) 0.0168(7) 0.0174(7)
F6 0.0284(8) 0.0252(8) 0.0351(8) 0.0112(6) 0.0158(6) 0.0096(6)
F7 0.0478(10) 0.0335(9) 0.0262(8) 0.0087(7) 0.0213(7) 0.0246(8)
F8 0.0493(10) 0.0337(9) 0.0303(8) 0.0235(7) 0.0238(7) 0.0236(8)
O1 0.0330(9) 0.0170(8) 0.0106(7) 0.0043(6) 0.0028(6) 0.0125(7)
O2 0.0335(9) 0.0132(8) 0.0135(7) 0.0025(6) 0.0033(7) 0.0096(7)
O3 0.0325(10) 0.0285(10) 0.0280(10) 0.0022(8) 0.0128(8) 0.0096(8)
O4 0.0343(9) 0.0118(8) 0.0121(7) 0.0045(6) 0.0062(6) 0.0094(7)
C1 0.0242(11) 0.0128(10) 0.0125(10) 0.0025(8) 0.0046(8) 0.0057(8)
C2 0.0227(11) 0.0128(10) 0.0146(10) 0.0041(8) 0.0068(8) 0.0069(8)
C3 0.0199(10) 0.0151(10) 0.0155(10) 0.0050(8) 0.0049(8) 0.0064(8)
C4 0.0199(10) 0.0147(10) 0.0144(10) 0.0034(8) 0.0058(8) 0.0038(8)
C5 0.0253(11) 0.0137(10) 0.0164(10) 0.0028(8) 0.0070(9) 0.0072(9)
C6 0.0257(11) 0.0148(10) 0.0150(10) 0.0050(8) 0.0061(9) 0.0095(9)
C7 0.0265(12) 0.0150(10) 0.0130(10) 0.0052(8) 0.0058(9) 0.0092(9)
C8 0.0244(11) 0.0133(10) 0.0132(10) 0.0031(8) 0.0053(8) 0.0080(9)
C9 0.0216(11) 0.0163(10) 0.0162(10) 0.0032(8) 0.0043(8) 0.0087(9)
C10 0.0261(12) 0.0174(11) 0.0163(10) 0.0034(9) 0.0077(9) 0.0065(9)
C11 0.0367(13) 0.0149(11) 0.0144(10) 0.0074(9) 0.0057(9) 0.0117(10)
C12 0.0287(12) 0.0203(12) 0.0212(11) 0.0051(9) 0.0034(9) 0.0154(10)
C13 0.0233(11) 0.0185(11) 0.0195(11) 0.0042(9) 0.0070(9) 0.0102(9)
C14 0.0366(14) 0.0216(12) 0.0210(11) 0.0104(9) 0.0149(10) 0.0152(10)
C15 0.0239(11) 0.0187(11) 0.0134(10) 0.0003(8) 0.0036(8) 0.0062(9)
C16 0.069(3) 0.073(3) 0.0321(17) -0.0135(17) -0.0125(16) 0.045(2)
C17 0.0448(19) 0.082(3) 0.0246(15) 0.0041(17) 0.0123(14) 0.0029(19)
C18 0.080(3) 0.0297(17) 0.0285(16) 0.0021(13) -0.0014(16) 0.0007(17)
C19 0.0365(13) 0.0180(11) 0.0167(11) 0.0047(9) 0.0055(10) 0.0172(10)
C20 0.0490(16) 0.0183(12) 0.0243(12) 0.0112(10) 0.0118(11) 0.0170(11)
C21 0.0341(14) 0.0329(14) 0.0270(13) 0.0097(11) 0.0053(11) 0.0200(12)
C22 0.0583(19) 0.0290(14) 0.0253(13) 0.0023(11) 0.0060(12) 0.0314(14)
C23 0.0347(16) 0.059(2) 0.0340(16) 0.0052(15) 0.0131(13) 0.0157(15)
C24 0.0456(18) 0.066(2) 0.0316(16) 0.0082(15) 0.0194(14) 0.0237(17)
C25 0.042(2) 0.076(3) 0.065(3) -0.017(2) 0.0142(18) 0.0105(19)
C26 0.0542(17) 0.0118(11) 0.0180(11) 0.0074(9) 0.0107(11) 0.0110(11)
C27 0.079(2) 0.0306(15) 0.0324(15) 0.0177(12) 0.0182(15) 0.0379(16)
C28 0.064(2) 0.0199(13) 0.0218(13) 0.0085(10) 0.0153(13) 0.0050(13)
C29 0.026(6) 0.038(4) 0.026(4) 0.004(3) 0.007(4) -0.001(4)
C30 0.038(6) 0.047(5) 0.024(4) 0.003(3) 0.011(4) 0.007(5)
C31 0.036(7) 0.047(6) 0.036(5) -0.002(4) 0.009(4) -0.002(5)
C32 0.037(8) 0.049(6) 0.042(5) -0.011(4) 0.004(4) 0.005(6)
C33 0.061(10) 0.037(5) 0.035(6) 0.009(4) 0.005(5) 0.011(6)
C34 0.037(8) 0.045(5) 0.021(4) 0.006(3) 0.002(4) -0.009(5)
C35 0.044(4) 0.061(5) 0.040(4) 0.010(3) 0.016(3) 0.013(3)

loop_
_atom_type_symbol
_atom_type_description
_atom_type_scat_dispersion_real
_atom_type_scat_dispersion_imag
_atom_type_scat_source
C C 0.0050 0.0020 'International Tables Vol C Tables 4.2.6.8 and 6.1.1.4'
H H 0.0000 0.0000 'International Tables Vol C Tables 4.2.6.8 and 6.1.1.4'
O O 0.0150 0.0080 'International Tables Vol C Tables 4.2.6.8 and 6.1.1.4'
F F 0.0230 0.0140 'International Tables Vol C Tables 4.2.6.8 and 6.1.1.4'
Ti Ti 0.3170 0.5640 'International Tables Vol C Tables 4.2.6.8 and 6.1.1.4'

loop_
_geom_angle_atom_site_label_1
_geom_angle_atom_site_label_2
_geom_angle_atom_site_label_3
_geom_angle
_geom_angle_site_symmetry_1
_geom_angle_site_symmetry_3
O3 Ti1 O1 101.01(9) . .
O3 Ti1 O2 117.05(9) . .
O1 Ti1 O2 87.93(8) . .
O3 Ti1 O4 114.87(9) . .
O1 Ti1 O4 95.44(8) . .
O2 Ti1 O4 126.18(8) . .
O3 Ti1 O4 96.46(9) . 2_667
O1 Ti1 O4 162.36(8) . 2_667
O2 Ti1 O4 86.30(8) . 2_667
O4 Ti1 O4 74.78(8) . 2_667
C1 O1 Ti1 133.42(15) . .
C7 O2 Ti1 132.80(14) . .
C23 O3 Ti1 159.2(2) . .
C26 O4 Ti1 124.55(14) . .
C26 O4 Ti1 129.88(14) . 2_667
Ti1 O4 Ti1 105.22(8) . 2_667
O1 C1 C2 119.9(2) . .
O1 C1 C6 119.9(2) . .
C2 C1 C6 120.1(2) . .
C3 C2 C1 120.0(2) . .
C3 C2 C7 119.3(2) . .
C1 C2 C7 120.7(2) . .
C4 C3 C2 121.6(2) . .
C4 C3 H3 119.2 . .
C2 C3 H3 119.2 . .
C3 C4 C5 117.1(2) . .
C3 C4 C15 122.3(2) . .
C5 C4 C15 120.5(2) . .
C4 C5 C6 124.1(2) . .
C4 C5 H5 118.0 . .
C6 C5 H5 118.0 . .
C5 C6 C1 117.1(2) . .
C5 C6 C19 121.0(2) . .
C1 C6 C19 121.9(2) . .
O2 C7 C8 104.77(18) . .
O2 C7 C2 113.82(19) . .
C8 C7 C2 110.82(18) . .
O2 C7 C14 105.45(18) . .
C8 C7 C14 114.5(2) . .
C2 C7 C14 107.50(19) . .
C13 C8 C9 114.7(2) . .
C13 C8 C7 129.1(2) . .
C9 C8 C7 116.1(2) . .
F1 C9 C10 116.5(2) . .
F1 C9 C8 120.2(2) . .
C10 C9 C8 123.3(2) . .
F2 C10 C11 119.8(2) . .
F2 C10 C9 120.5(2) . .
C11 C10 C9 119.7(2) . .
F3 C11 C12 120.7(2) . .
F3 C11 C10 120.4(2) . .
C12 C11 C10 118.9(2) . .
F4 C12 C11 119.6(2) . .
F4 C12 C13 119.6(2) . .
C11 C12 C13 120.9(2) . .
F5 C13 C12 114.9(2) . .
F5 C13 C8 122.5(2) . .
C12 C13 C8 122.6(2) . .
F6 C14 F7 108.4(2) . .
F6 C14 F8 106.8(2) . .
F7 C14 F8 105.92(19) . .
F6 C14 C7 113.3(2) . .
F7 C14 C7 112.6(2) . .
F8 C14 C7 109.3(2) . .
C17 C15 C16 108.9(3) . .
C17 C15 C18 109.4(3) . .
C16 C15 C18 106.8(3) . .
C17 C15 C4 109.0(2) . .
C16 C15 C4 112.2(2) . .
C18 C15 C4 110.4(2) . .
C15 C16 H16A 109.5 . .
C15 C16 H16B 109.5 . .
H16A C16 H16B 109.5 . .
C15 C16 H16C 109.5 . .
H16A C16 H16C 109.5 . .
H16B C16 H16C 109.5 . .
C15 C17 H17A 109.5 . .
C15 C17 H17B 109.5 . .
H17A C17 H17B 109.5 . .
C15 C17 H17C 109.5 . .
H17A C17 H17C 109.5 . .
H17B C17 H17C 109.5 . .
C15 C18 H18A 109.5 . .
C15 C18 H18B 109.5 . .
H18A C18 H18B 109.5 . .
C15 C18 H18C 109.5 . .
H18A C18 H18C 109.5 . .
H18B C18 H18C 109.5 . .
C21 C19 C6 111.6(2) . .
C21 C19 C20 110.3(2) . .
C6 C19 C20 109.1(2) . .
C21 C19 C22 107.7(2) . .
C6 C19 C22 112.0(2) . .
C20 C19 C22 106.1(2) . .
C19 C20 H20A 109.5 . .
C19 C20 H20B 109.5 . .
H20A C20 H20B 109.5 . .
C19 C20 H20C 109.5 . .
H20A C20 H20C 109.5 . .
H20B C20 H20C 109.5 . .
C19 C21 H21A 109.5 . .
C19 C21 H21B 109.5 . .
H21A C21 H21B 109.5 . .
C19 C21 H21C 109.5 . .
H21A C21 H21C 109.5 . .
H21B C21 H21C 109.5 . .
C19 C22 H22A 109.5 . .
C19 C22 H22B 109.5 . .
H22A C22 H22B 109.5 . .
C19 C22 H22C 109.5 . .
H22A C22 H22C 109.5 . .
H22B C22 H22C 109.5 . .
O3 C23 C25 110.8(3) . .
O3 C23 C24 109.2(3) . .
C25 C23 C24 114.0(3) . .
O3 C23 H23 107.5 . .
C25 C23 H23 107.5 . .
C24 C23 H23 107.5 . .
C23 C24 H24A 109.5 . .
C23 C24 H24B 109.5 . .
H24A C24 H24B 109.5 . .
C23 C24 H24C 109.5 . .
H24A C24 H24C 109.5 . .
H24B C24 H24C 109.5 . .
C23 C25 H25A 109.5 . .
C23 C25 H25B 109.5 . .
H25A C25 H25B 109.5 . .
C23 C25 H25C 109.5 . .
H25A C25 H25C 109.5 . .
H25B C25 H25C 109.5 . .
O4 C26 C27 108.8(2) . .
O4 C26 C28 111.3(2) . .
C27 C26 C28 113.0(2) . .
O4 C26 H26 107.8 . .
C27 C26 H26 107.8 . .
C28 C26 H26 107.8 . .
C26 C27 H27A 109.5 . .
C26 C27 H27B 109.5 . .
H27A C27 H27B 109.5 . .
C26 C27 H27C 109.5 . .
H27A C27 H27C 109.5 . .
H27B C27 H27C 109.5 . .
C26 C28 H28A 109.5 . .
C26 C28 H28B 109.5 . .
H28A C28 H28B 109.5 . .
C26 C28 H28C 109.5 . .
H28A C28 H28C 109.5 . .
H28B C28 H28C 109.5 . .
C30 C29 C34 120.1(2) . .
C30 C29 C35 119.9(2) . .
C34 C29 C35 119.9(2) . .
C29 C30 C31 120.0(2) . .
C29 C30 H30 120.0 . .
C31 C30 H30 120.0 . .
C30 C31 C32 120.0(2) . .
C30 C31 H31 120.0 . .
C32 C31 H31 120.0 . .
C33 C32 C31 119.9(2) . .
C33 C32 H32 120.0 . .
C31 C32 H32 120.0 . .
C34 C33 C32 120.0(2) . .
C34 C33 H33 120.0 . .
C32 C33 H33 120.0 . .
C29 C34 C33 119.9(2) . .
C29 C34 H34 120.0 . .
C33 C34 H34 120.0 . .
C29 C35 H35A 109.5 . .
C29 C35 H35B 109.5 . .
H35A C35 H35B 109.5 . .
C29 C35 H35C 109.5 . .
H35A C35 H35C 109.5 . .
H35B C35 H35C 109.5 . .

loop_
_geom_bond_atom_site_label_1
_geom_bond_atom_site_label_2
_geom_bond_distance
_geom_bond_site_symmetry_2
Ti1 O1 1.8474(18) .
Ti1 O2 1.8489(18) .
Ti1 O3 1.757(2) .
Ti1 O4 1.9378(17) .
Ti1 O4 2.0845(18) 2_667
Ti1 Ti1 3.1969(11) 2_667
F1 C9 1.336(3) .
F2 C10 1.333(3) .
F3 C11 1.337(3) .
F4 C12 1.340(3) .
F5 C13 1.342(3) .
F6 C14 1.329(3) .
F7 C14 1.340(3) .
F8 C14 1.344(3) .
O1 C1 1.363(3) .
O2 C7 1.401(3) .
O3 C23 1.428(4) .
O4 C26 1.455(3) .
O4 Ti1 2.0845(18) 2_667
C1 C2 1.402(3) .
C1 C6 1.414(3) .
C2 C3 1.396(3) .
C2 C7 1.540(3) .
C3 C4 1.386(3) .
C3 H3 0.9500 .
C4 C5 1.394(3) .
C4 C15 1.538(3) .
C5 C6 1.398(3) .
C5 H5 0.9500 .
C6 C19 1.535(3) .
C7 C8 1.538(3) .
C7 C14 1.549(3) .
C8 C13 1.391(3) .
C8 C9 1.402(3) .
C9 C10 1.381(3) .
C10 C11 1.379(4) .
C11 C12 1.367(4) .
C12 C13 1.384(3) .
C15 C17 1.515(4) .
C15 C16 1.518(4) .
C15 C18 1.528(4) .
C16 H16A 0.9800 .
C16 H16B 0.9800 .
C16 H16C 0.9800 .
C17 H17A 0.9800 .
C17 H17B 0.9800 .
C17 H17C 0.9800 .
C18 H18A 0.9800 .
C18 H18B 0.9800 .
C18 H18C 0.9800 .
C19 C21 1.532(4) .
C19 C20 1.537(4) .
C19 C22 1.538(3) .
C20 H20A 0.9800 .
C20 H20B 0.9800 .
C20 H20C 0.9800 .
C21 H21A 0.9800 .
C21 H21B 0.9800 .
C21 H21C 0.9800 .
C22 H22A 0.9800 .
C22 H22B 0.9800 .
C22 H22C 0.9800 .
C23 C25 1.473(5) .
C23 C24 1.507(4) .
C23 H23 1.0000 .
C24 H24A 0.9800 .
C24 H24B 0.9800 .
C24 H24C 0.9800 .
C25 H25A 0.9800 .
C25 H25B 0.9800 .
C25 H25C 0.9800 .
C26 C27 1.510(5) .
C26 C28 1.513(4) .
C26 H26 1.0000 .
C27 H27A 0.9800 .
C27 H27B 0.9800 .
C27 H27C 0.9800 .
C28 H28A 0.9800 .
C28 H28B 0.9800 .
C28 H28C 0.9800 .
C29 C30 1.394(2) .
C29 C34 1.394(2) .
C29 C35 1.495(2) .
C30 C31 1.395(3) .
C30 H30 0.9500 .
C31 C32 1.396(3) .
C31 H31 0.9500 .
C32 C33 1.395(3) .
C32 H32 0.9500 .
C33 C34 1.395(3) .
C33 H33 0.9500 .
C34 H34 0.9500 .
C35 H35A 0.9800 .
C35 H35B 0.9800 .
C35 H35C 0.9800 .

loop_
_geom_torsion_atom_site_label_1
_geom_torsion_atom_site_label_2
_geom_torsion_atom_site_label_3
_geom_torsion_atom_site_label_4
_geom_torsion
_geom_torsion_site_symmetry_1
_geom_torsion_site_symmetry_2
_geom_torsion_site_symmetry_3
_geom_torsion_site_symmetry_4
O3 Ti1 O1 C1 -96.7(2) . . . .
O2 Ti1 O1 C1 20.5(2) . . . .
O4 Ti1 O1 C1 146.7(2) . . . .
O4 Ti1 O1 C1 91.4(3) 2_667 . . .
Ti1 Ti1 O1 C1 133.89(18) 2_667 . . .
O3 Ti1 O2 C7 114.5(2) . . . .
O1 Ti1 O2 C7 13.2(2) . . . .
O4 Ti1 O2 C7 -82.0(2) . . . .
O4 Ti1 O2 C7 -150.1(2) 2_667 . . .
Ti1 Ti1 O2 C7 -121.53(19) 2_667 . . .
O1 Ti1 O3 C23 9.1(6) . . . .
O2 Ti1 O3 C23 -84.2(6) . . . .
O4 Ti1 O3 C23 110.5(6) . . . .
O4 Ti1 O3 C23 -173.3(6) 2_667 . . .
Ti1 Ti1 O3 C23 152.2(6) 2_667 . . .
Ti1 O1 C1 C2 -26.6(3) . . . .
Ti1 O1 C1 C6 152.90(18) . . . .
O1 C1 C2 C3 178.5(2) . . . .
C6 C1 C2 C3 -1.0(3) . . . .
O1 C1 C2 C7 -2.1(3) . . . .
C6 C1 C2 C7 178.4(2) . . . .
C1 C2 C3 C4 -0.4(3) . . . .
C7 C2 C3 C4 -179.8(2) . . . .
C2 C3 C4 C5 0.9(3) . . . .
C2 C3 C4 C15 -177.3(2) . . . .
C3 C4 C5 C6 -0.1(3) . . . .
C15 C4 C5 C6 178.2(2) . . . .
C4 C5 C6 C1 -1.3(4) . . . .
C4 C5 C6 C19 177.2(2) . . . .
O1 C1 C6 C5 -177.7(2) . . . .
C2 C1 C6 C5 1.8(3) . . . .
O1 C1 C6 C19 3.8(3) . . . .
C2 C1 C6 C19 -176.7(2) . . . .
Ti1 O2 C7 C8 -156.61(16) . . . .
Ti1 O2 C7 C2 -35.4(3) . . . .
Ti1 O2 C7 C14 82.2(2) . . . .
C3 C2 C7 O2 -151.6(2) . . . .
C1 C2 C7 O2 29.0(3) . . . .
C3 C2 C7 C8 -33.8(3) . . . .
C1 C2 C7 C8 146.7(2) . . . .
C3 C2 C7 C14 92.0(2) . . . .
C1 C2 C7 C14 -87.4(3) . . . .
O2 C7 C8 C13 -113.5(3) . . . .
C2 C7 C8 C13 123.3(3) . . . .
C14 C7 C8 C13 1.5(3) . . . .
O2 C7 C8 C9 62.5(2) . . . .
C2 C7 C8 C9 -60.7(3) . . . .
C14 C7 C8 C9 177.5(2) . . . .
C13 C8 C9 F1 178.2(2) . . . .
C7 C8 C9 F1 1.6(3) . . . .
C13 C8 C9 C10 -1.5(3) . . . .
C7 C8 C9 C10 -178.1(2) . . . .
F1 C9 C10 F2 1.0(3) . . . .
C8 C9 C10 F2 -179.3(2) . . . .
F1 C9 C10 C11 -178.8(2) . . . .
C8 C9 C10 C11 0.9(4) . . . .
F2 C10 C11 F3 -0.4(3) . . . .
C9 C10 C11 F3 179.4(2) . . . .
F2 C10 C11 C12 -179.4(2) . . . .
C9 C10 C11 C12 0.4(4) . . . .
F3 C11 C12 F4 -0.5(4) . . . .
C10 C11 C12 F4 178.6(2) . . . .
F3 C11 C12 C13 179.9(2) . . . .
C10 C11 C12 C13 -1.0(4) . . . .
F4 C12 C13 F5 1.0(3) . . . .
C11 C12 C13 F5 -179.4(2) . . . .
F4 C12 C13 C8 -179.2(2) . . . .
C11 C12 C13 C8 0.4(4) . . . .
C9 C8 C13 F5 -179.4(2) . . . .
C7 C8 C13 F5 -3.3(4) . . . .
C9 C8 C13 C12 0.9(3) . . . .
C7 C8 C13 C12 176.9(2) . . . .
O2 C7 C14 F6 177.35(18) . . . .
C8 C7 C14 F6 62.7(3) . . . .
C2 C7 C14 F6 -60.9(3) . . . .
O2 C7 C14 F7 53.8(3) . . . .
C8 C7 C14 F7 -60.8(3) . . . .
C2 C7 C14 F7 175.56(19) . . . .
O2 C7 C14 F8 -63.7(2) . . . .
C8 C7 C14 F8 -178.29(19) . . . .
C2 C7 C14 F8 58.1(2) . . . .
C3 C4 C15 C17 102.7(3) . . . .
C5 C4 C15 C17 -75.5(3) . . . .
C3 C4 C15 C16 -18.0(4) . . . .
C5 C4 C15 C16 163.8(3) . . . .
C3 C4 C15 C18 -137.0(3) . . . .
C5 C4 C15 C18 44.8(3) . . . .
C5 C6 C19 C21 121.1(2) . . . .
C1 C6 C19 C21 -60.5(3) . . . .
C5 C6 C19 C20 -116.8(2) . . . .
C1 C6 C19 C20 61.6(3) . . . .
C5 C6 C19 C22 0.3(3) . . . .
C1 C6 C19 C22 178.7(2) . . . .
Ti1 O3 C23 C25 -177.2(5) . . . .
Ti1 O3 C23 C24 56.4(7) . . . .
Ti1 O4 C26 C27 74.9(2) . . . .
Ti1 O4 C26 C27 -97.2(2) 2_667 . . .
Ti1 O4 C26 C28 -159.92(19) . . . .
Ti1 O4 C26 C28 28.0(3) 2_667 . . .
C34 C29 C30 C31 3(3) . . . .
C35 C29 C30 C31 -179.8(17) . . . .
C29 C30 C31 C32 -3(3) . . . .
C30 C31 C32 C33 1(2) . . . .
C31 C32 C33 C34 1(3) . . . .
C30 C29 C34 C33 0(2) . . . .
C35 C29 C34 C33 -177.8(17) . . . .
C32 C33 C34 C29 -2(3) . . . .
